data_1504957
loop_
_publ_author_name
'Hu, Hai-Yu'
'Xiang, Jun-Feng'
'Cao, Jing'
'Chen, Chuan-Feng'

_publ_section_title
;
 Folding-induced selective hydrogenation of helical 9,10-anthraquinone
 analogues.
;
_journal_issue 21
_journal_name_full 'Organic letters'
_journal_page_first 5035
_journal_page_last 5038
_journal_paper_doi 10.1021/ol802241h
_journal_volume 10
_journal_year 2008
_chemical_formula_sum 'C36 H30 N4 O6'
_chemical_formula_weight 614.64
_chemical_name_systematic
; 
 ? 
;
_space_group_IT_number 14
_symmetry_space_group_name_Hall '-P 2yn'
_symmetry_space_group_name_H-M 'P 1 21/n 1'
_atom_sites_solution_hydrogens geom
_atom_sites_solution_primary direct
_atom_sites_solution_secondary difmap
_audit_creation_method SHELXL-97
_cell_angle_alpha 90.00
_cell_angle_beta 94.27(3)
_cell_angle_gamma 90.00
_cell_formula_units_Z 2
_cell_length_a 8.0388(16)
_cell_length_b 11.363(2)
_cell_length_c 16.369(3)
_cell_measurement_temperature 173(2)
_cell_volume 1491.1(5)
_computing_structure_refinement 'SHELXL-97 (Sheldrick, 1997)'
_computing_structure_solution 'SHELXS-97 (Sheldrick, 1990)'
_diffrn_ambient_temperature 173(2)
_diffrn_measured_fraction_theta_full 0.998
_diffrn_measured_fraction_theta_max 0.998
_diffrn_radiation_monochromator graphite
_diffrn_radiation_source 'fine-focus sealed tube'
_diffrn_radiation_type MoK\a
_diffrn_radiation_wavelength 0.71073
_diffrn_reflns_av_R_equivalents 0.0206
_diffrn_reflns_av_sigmaI/netI 0.0467
_diffrn_reflns_limit_h_max 9
_diffrn_reflns_limit_h_min -9
_diffrn_reflns_limit_k_max 12
_diffrn_reflns_limit_k_min -13
_diffrn_reflns_limit_l_max 19
_diffrn_reflns_limit_l_min -19
_diffrn_reflns_number 4565
_diffrn_reflns_theta_full 25.00
_diffrn_reflns_theta_max 25.00
_diffrn_reflns_theta_min 2.50
_exptl_absorpt_coefficient_mu 0.095
_exptl_absorpt_correction_T_max 0.9859
_exptl_absorpt_correction_T_min 0.9542
_exptl_crystal_density_diffrn 1.369
_exptl_crystal_density_method 'not measured'
_exptl_crystal_F_000 644
_exptl_crystal_size_max 0.50
_exptl_crystal_size_mid 0.25
_exptl_crystal_size_min 0.15
_refine_diff_density_max 0.402
_refine_diff_density_min -0.377
_refine_diff_density_rms 0.053
_refine_ls_extinction_method none
_refine_ls_goodness_of_fit_ref 1.158
_refine_ls_hydrogen_treatment mixed
_refine_ls_matrix_type full
_refine_ls_number_parameters 208
_refine_ls_number_reflns 2630
_refine_ls_number_restraints 0
_refine_ls_restrained_S_all 1.158
_refine_ls_R_factor_all 0.0907
_refine_ls_R_factor_gt 0.0644
_refine_ls_shift/su_max 0.001
_refine_ls_shift/su_mean 0.000
_refine_ls_structure_factor_coef Fsqd
_refine_ls_weighting_details 'calc w=1/[\s^2^(Fo^2^)+(0.0724P)^2^+0.6332P] where P=(Fo^2^+2Fc^2^)/3'
_refine_ls_weighting_scheme calc
_refine_ls_wR_factor_gt 0.1455
_refine_ls_wR_factor_ref 0.1561
_reflns_number_gt 2094
_reflns_number_total 2630
_reflns_threshold_expression >2sigma(I)
_cod_data_source_file ol802241h_si_003.cif
_cod_data_source_block a
_cod_database_code 1504957

loop_
_symmetry_equiv_pos_as_xyz
'x, y, z'
'-x+1/2, y+1/2, -z+1/2'
'-x, -y, -z'
'x-1/2, -y-1/2, z-1/2'

loop_
_atom_site_label
_atom_site_type_symbol
_atom_site_fract_x
_atom_site_fract_y
_atom_site_fract_z
_atom_site_U_iso_or_equiv
_atom_site_adp_type
_atom_site_occupancy
_atom_site_symmetry_multiplicity
_atom_site_calc_flag
_atom_site_refinement_flags
O1 O 0.3057(3) 0.3152(2) 0.26697(13) 0.0480(7) Uani 1 1 d .
O2 O 0.1962(2) 0.23052(18) 0.56364(11) 0.0319(5) Uani 1 1 d .
O3 O 0.2364(3) 0.7951(2) 0.58516(13) 0.0454(6) Uani 1 1 d .
N1 N 0.2635(3) 0.3406(2) 0.40112(14) 0.0288(6) Uani 1 1 d .
H1A H 0.2354 0.3026 0.4449 0.035 Uiso 1 1 calc R
N2 N 0.0090(3) 0.2973(2) 0.65040(13) 0.0244(5) Uani 1 1 d .
H2A H -0.0829 0.2776 0.6731 0.029 Uiso 1 1 calc R
C1 C 0.3965(3) 0.6922(3) 0.45073(18) 0.0331(7) Uani 1 1 d .
H1B H 0.4305 0.7702 0.4644 0.040 Uiso 1 1 calc R
C2 C 0.4604(4) 0.6346(3) 0.38555(18) 0.0340(7) Uani 1 1 d .
H2B H 0.5344 0.6748 0.3526 0.041 Uiso 1 1 calc R
C3 C 0.4178(3) 0.5193(3) 0.36789(18) 0.0315(7) Uani 1 1 d .
H3A H 0.4675 0.4794 0.3249 0.038 Uiso 1 1 calc R
C4 C 0.3022(3) 0.4608(3) 0.41277(16) 0.0243(6) Uani 1 1 d .
C5 C 0.2280(3) 0.5204(2) 0.47489(15) 0.0213(6) Uani 1 1 d .
C6 C 0.0835(3) 0.4703(2) 0.51817(15) 0.0199(6) Uani 1 1 d .
H6A H 0.0770 0.3834 0.5086 0.024 Uiso 1 1 calc R
C7 C 0.1086(3) 0.4938(2) 0.60877(16) 0.0206(6) Uani 1 1 d .
C8 C 0.0706(3) 0.4126(2) 0.66859(16) 0.0237(6) Uani 1 1 d .
C9 C 0.0847(3) 0.4453(3) 0.75098(17) 0.0300(7) Uani 1 1 d .
H9A H 0.0618 0.3892 0.7916 0.036 Uiso 1 1 calc R
C10 C 0.1315(4) 0.5582(3) 0.77432(17) 0.0338(7) Uani 1 1 d .
H10A H 0.1359 0.5802 0.8304 0.041 Uiso 1 1 calc R
C11 C 0.1721(4) 0.6393(3) 0.71565(17) 0.0322(7) Uani 1 1 d .
H11A H 0.2049 0.7169 0.7313 0.039 Uiso 1 1 calc R
C12 C 0.1644(3) 0.6059(3) 0.63372(16) 0.0254(6) Uani 1 1 d .
C13 C 0.2244(4) 0.6894(3) 0.57165(17) 0.0299(7) Uani 1 1 d .
C14 C 0.2815(3) 0.6341(2) 0.49604(16) 0.0253(6) Uani 1 1 d .
C15 C 0.2637(4) 0.2759(3) 0.33163(18) 0.0352(7) Uani 1 1 d .
C16 C 0.2025(5) 0.1521(3) 0.3409(2) 0.0479(9) Uani 1 1 d .
H16A H 0.2056 0.1105 0.2886 0.072 Uiso 1 1 calc R
H16B H 0.0878 0.1537 0.3573 0.072 Uiso 1 1 calc R
H16C H 0.2743 0.1114 0.3829 0.072 Uiso 1 1 calc R
C17 C 0.0736(3) 0.2139(3) 0.60269(16) 0.0265(6) Uani 1 1 d .
C18 C -0.0183(4) 0.0990(3) 0.59889(19) 0.0370(8) Uani 1 1 d .
H18A H 0.0367 0.0444 0.5632 0.056 Uiso 1 1 calc R
H18B H -0.1336 0.1120 0.5770 0.056 Uiso 1 1 calc R
H18C H -0.0180 0.0654 0.6541 0.056 Uiso 1 1 calc R

loop_
_atom_site_aniso_label
_atom_site_aniso_U_11
_atom_site_aniso_U_22
_atom_site_aniso_U_33
_atom_site_aniso_U_23
_atom_site_aniso_U_13
_atom_site_aniso_U_12
O1 0.0727(16) 0.0431(16) 0.0315(12) -0.0053(10) 0.0254(11) -0.0020(12)
O2 0.0357(11) 0.0281(12) 0.0327(11) 0.0062(9) 0.0079(9) 0.0036(9)
O3 0.0716(16) 0.0268(14) 0.0374(12) -0.0048(10) 0.0021(11) -0.0136(11)
N1 0.0353(14) 0.0275(15) 0.0247(13) 0.0001(10) 0.0091(10) -0.0001(10)
N2 0.0294(12) 0.0236(14) 0.0205(11) 0.0033(10) 0.0040(9) -0.0038(10)
C1 0.0313(16) 0.0299(19) 0.0371(17) 0.0076(14) -0.0053(13) -0.0099(13)
C2 0.0287(16) 0.042(2) 0.0320(16) 0.0106(14) 0.0052(12) -0.0093(13)
C3 0.0266(15) 0.039(2) 0.0292(16) 0.0034(13) 0.0060(12) 0.0017(13)
C4 0.0229(14) 0.0287(17) 0.0212(14) 0.0024(12) -0.0001(11) 0.0002(11)
C5 0.0206(13) 0.0240(16) 0.0186(13) 0.0043(11) -0.0034(10) -0.0013(11)
C6 0.0235(14) 0.0170(15) 0.0190(13) 0.0005(10) 0.0008(10) -0.0006(11)
C7 0.0190(13) 0.0218(16) 0.0203(13) 0.0009(11) -0.0026(10) 0.0026(10)
C8 0.0244(14) 0.0248(17) 0.0218(14) 0.0017(11) 0.0008(11) -0.0013(11)
C9 0.0340(16) 0.0346(19) 0.0209(14) 0.0044(12) -0.0009(11) -0.0019(13)
C10 0.0421(18) 0.041(2) 0.0185(14) -0.0046(13) 0.0001(12) -0.0035(14)
C11 0.0380(17) 0.0306(19) 0.0272(15) -0.0074(13) -0.0024(12) -0.0050(13)
C12 0.0270(14) 0.0253(17) 0.0231(14) -0.0015(12) -0.0033(11) -0.0020(12)
C13 0.0353(16) 0.0234(19) 0.0294(15) -0.0013(12) -0.0084(12) -0.0055(12)
C14 0.0225(14) 0.0271(17) 0.0255(15) 0.0050(12) -0.0021(11) -0.0040(11)
C15 0.0406(18) 0.0320(19) 0.0344(17) -0.0065(14) 0.0124(14) 0.0067(14)
C16 0.065(2) 0.036(2) 0.045(2) -0.0119(16) 0.0186(17) -0.0035(17)
C17 0.0340(16) 0.0265(17) 0.0186(13) 0.0052(12) 0.0003(12) 0.0011(12)
C18 0.0490(19) 0.0273(18) 0.0358(17) -0.0023(14) 0.0097(14) -0.0072(14)

loop_
_atom_type_symbol
_atom_type_description
_atom_type_scat_dispersion_real
_atom_type_scat_dispersion_imag
_atom_type_scat_source
C C 0.0033 0.0016 'International Tables Vol C Tables 4.2.6.8 and 6.1.1.4'
H H 0.0000 0.0000 'International Tables Vol C Tables 4.2.6.8 and 6.1.1.4'
N N 0.0061 0.0033 'International Tables Vol C Tables 4.2.6.8 and 6.1.1.4'
O O 0.0106 0.0060 'International Tables Vol C Tables 4.2.6.8 and 6.1.1.4'

loop_
_geom_angle_atom_site_label_1
_geom_angle_atom_site_label_2
_geom_angle_atom_site_label_3
_geom_angle
_geom_angle_site_symmetry_1
_geom_angle_site_symmetry_3
C15 N1 C4 128.7(2) . .
C15 N1 H1A 115.6 . .
C4 N1 H1A 115.6 . .
C17 N2 C8 128.4(2) . .
C17 N2 H2A 115.8 . .
C8 N2 H2A 115.8 . .
C2 C1 C14 119.1(3) . .
C2 C1 H1B 120.5 . .
C14 C1 H1B 120.5 . .
C3 C2 C1 120.7(3) . .
C3 C2 H2B 119.6 . .
C1 C2 H2B 119.6 . .
C2 C3 C4 120.4(3) . .
C2 C3 H3A 119.8 . .
C4 C3 H3A 119.8 . .
C5 C4 C3 119.4(3) . .
C5 C4 N1 117.9(2) . .
C3 C4 N1 122.6(2) . .
C4 C5 C14 119.3(2) . .
C4 C5 C6 122.9(2) . .
C14 C5 C6 117.7(2) . .
C7 C6 C5 110.0(2) . .
C7 C6 C6 110.1(2) . 3_566
C5 C6 C6 108.8(3) . 3_566
C7 C6 H6A 109.3 . .
C5 C6 H6A 109.3 . .
C6 C6 H6A 109.3 3_566 .
C8 C7 C12 118.6(2) . .
C8 C7 C6 123.6(2) . .
C12 C7 C6 117.7(2) . .
C9 C8 C7 119.7(3) . .
C9 C8 N2 116.7(2) . .
C7 C8 N2 123.5(2) . .
C10 C9 C8 121.0(3) . .
C10 C9 H9A 119.5 . .
C8 C9 H9A 119.5 . .
C9 C10 C11 119.9(3) . .
C9 C10 H10A 120.1 . .
C11 C10 H10A 120.1 . .
C10 C11 C12 119.4(3) . .
C10 C11 H11A 120.3 . .
C12 C11 H11A 120.3 . .
C11 C12 C7 121.3(3) . .
C11 C12 C13 119.3(3) . .
C7 C12 C13 119.4(2) . .
O3 C13 C14 122.6(3) . .
O3 C13 C12 121.6(3) . .
C14 C13 C12 115.6(2) . .
C1 C14 C5 120.7(3) . .
C1 C14 C13 120.0(3) . .
C5 C14 C13 119.1(2) . .
O1 C15 N1 123.2(3) . .
O1 C15 C16 123.1(3) . .
N1 C15 C16 113.7(3) . .
C15 C16 H16A 109.5 . .
C15 C16 H16B 109.5 . .
H16A C16 H16B 109.5 . .
C15 C16 H16C 109.5 . .
H16A C16 H16C 109.5 . .
H16B C16 H16C 109.5 . .
O2 C17 N2 123.3(3) . .
O2 C17 C18 121.6(3) . .
N2 C17 C18 115.1(2) . .
C17 C18 H18A 109.5 . .
C17 C18 H18B 109.5 . .
H18A C18 H18B 109.5 . .
C17 C18 H18C 109.5 . .
H18A C18 H18C 109.5 . .
H18B C18 H18C 109.5 . .

loop_
_geom_bond_atom_site_label_1
_geom_bond_atom_site_label_2
_geom_bond_distance
_geom_bond_site_symmetry_2
O1 C15 1.220(3) .
O2 C17 1.229(3) .
O3 C13 1.224(4) .
N1 C15 1.355(4) .
N1 C4 1.410(4) .
N1 H1A 0.8800 .
N2 C17 1.356(4) .
N2 C8 1.425(4) .
N2 H2A 0.8800 .
C1 C2 1.383(4) .
C1 C14 1.393(4) .
C1 H1B 0.9500 .
C2 C3 1.379(4) .
C2 H2B 0.9500 .
C3 C4 1.395(4) .
C3 H3A 0.9500 .
C4 C5 1.392(4) .
C5 C14 1.398(4) .
C5 C6 1.516(3) .
C6 C7 1.506(4) .
C6 C6 1.579(5) 3_566
C6 H6A 1.0000 .
C7 C8 1.396(4) .
C7 C12 1.401(4) .
C8 C9 1.395(4) .
C9 C10 1.382(4) .
C9 H9A 0.9500 .
C10 C11 1.387(4) .
C10 H10A 0.9500 .
C11 C12 1.391(4) .
C11 H11A 0.9500 .
C12 C13 1.496(4) .
C13 C14 1.490(4) .
C15 C16 1.501(5) .
C16 H16A 0.9800 .
C16 H16B 0.9800 .
C16 H16C 0.9800 .
C17 C18 1.499(4) .
C18 H18A 0.9800 .
C18 H18B 0.9800 .
C18 H18C 0.9800 .

loop_
_geom_torsion_atom_site_label_1
_geom_torsion_atom_site_label_2
_geom_torsion_atom_site_label_3
_geom_torsion_atom_site_label_4
_geom_torsion
_geom_torsion_site_symmetry_1
_geom_torsion_site_symmetry_4
C14 C1 C2 C3 -3.2(4) . .
C1 C2 C3 C4 3.5(5) . .
C2 C3 C4 C5 1.0(4) . .
C2 C3 C4 N1 -175.3(3) . .
C15 N1 C4 C5 152.6(3) . .
C15 N1 C4 C3 -31.1(4) . .
C3 C4 C5 C14 -5.7(4) . .
N1 C4 C5 C14 170.7(2) . .
C3 C4 C5 C6 170.7(2) . .
N1 C4 C5 C6 -12.8(4) . .
C4 C5 C6 C7 138.0(3) . .
C14 C5 C6 C7 -45.5(3) . .
C4 C5 C6 C6 -101.3(3) . 3_566
C14 C5 C6 C6 75.2(3) . 3_566
C5 C6 C7 C8 -140.3(3) . .
C6 C6 C7 C8 99.8(3) 3_566 .
C5 C6 C7 C12 43.4(3) . .
C6 C6 C7 C12 -76.5(3) 3_566 .
C12 C7 C8 C9 1.6(4) . .
C6 C7 C8 C9 -174.6(2) . .
C12 C7 C8 N2 178.4(2) . .
C6 C7 C8 N2 2.1(4) . .
C17 N2 C8 C9 -130.7(3) . .
C17 N2 C8 C7 52.4(4) . .
C7 C8 C9 C10 1.8(4) . .
N2 C8 C9 C10 -175.2(3) . .
C8 C9 C10 C11 -2.8(4) . .
C9 C10 C11 C12 0.3(4) . .
C10 C11 C12 C7 3.1(4) . .
C10 C11 C12 C13 -173.9(3) . .
C8 C7 C12 C11 -4.1(4) . .
C6 C7 C12 C11 172.4(2) . .
C8 C7 C12 C13 173.0(2) . .
C6 C7 C12 C13 -10.6(4) . .
C11 C12 C13 O3 -20.6(4) . .
C7 C12 C13 O3 162.3(3) . .
C11 C12 C13 C14 154.5(3) . .
C7 C12 C13 C14 -22.6(4) . .
C2 C1 C14 C5 -1.6(4) . .
C2 C1 C14 C13 173.6(3) . .
C4 C5 C14 C1 6.1(4) . .
C6 C5 C14 C1 -170.6(2) . .
C4 C5 C14 C13 -169.2(2) . .
C6 C5 C14 C13 14.2(4) . .
O3 C13 C14 C1 20.3(4) . .
C12 C13 C14 C1 -154.7(3) . .
O3 C13 C14 C5 -164.4(3) . .
C12 C13 C14 C5 20.6(4) . .
C4 N1 C15 O1 2.8(5) . .
C4 N1 C15 C16 -175.5(3) . .
C8 N2 C17 O2 -3.9(4) . .
C8 N2 C17 C18 177.6(2) . .
